data_2012236
loop_
_publ_author_name
'Lyakhov, Alexander S.'
'Gaponik, Pavel N.'
'Voitekhovich, Sergei V.'
'Ivashkevich, Ludmila S.'
'Kulak, Alexander A.'

_publ_section_title
;
 4-Nitro-2-(1<i>H</i>-tetrazol-1-yl)phenol
;
_journal_issue 10
_journal_name_full 'Acta Crystallographica Section C'
_journal_page_first 1204
_journal_page_last 1206
_journal_paper_doi 10.1107/S0108270101012100
_journal_volume 57
_journal_year 2001
_chemical_formula_iupac 'C7 H5 N5 O3'
_chemical_formula_moiety 'C7 H5 N5 O3'
_chemical_formula_sum 'C7 H5 N5 O3'
_chemical_formula_weight 207.16
_chemical_name_systematic
;
1-(2-hydroxy-5-nitrophenyl)-1H-tetrazole
;
_space_group_IT_number 2
_symmetry_cell_setting triclinic
_symmetry_space_group_name_Hall '-P 1'
_symmetry_space_group_name_H-M 'P -1'
_audit_creation_method SHELXL-97
_cell_angle_alpha 86.43(2)
_cell_angle_beta 84.17(2)
_cell_angle_gamma 68.42(2)
_cell_formula_units_Z 4
_cell_length_a 7.116(2)
_cell_length_b 9.452(2)
_cell_length_c 13.895(3)
_cell_measurement_reflns_used 25
_cell_measurement_temperature 293(2)
_cell_measurement_theta_max 19.8
_cell_measurement_theta_min 12.5
_cell_volume 864.3(4)
_computing_cell_refinement 'R3m Software'
_computing_data_collection 'R3m Software (Nicolet, 1980)'
_computing_data_reduction 'R3m Software'
_computing_molecular_graphics 'ORTEP-3 for Windows (Farrugia, 1997) and PLATON (Spek, 1999)'
_computing_publication_material SHELXL97
_computing_structure_refinement 'SHELXL97 (Sheldrick, 1997)'
_computing_structure_solution 'SIR97 (Altomare et al., 1999)'
_diffrn_ambient_temperature 293(2)
_diffrn_measured_fraction_theta_full 1.000
_diffrn_measured_fraction_theta_max 1.000
_diffrn_measurement_device_type 'Nicolet R3m four-circle'
_diffrn_measurement_method \w/2\q
_diffrn_radiation_monochromator graphite
_diffrn_radiation_source 'fine-focus sealed tube'
_diffrn_radiation_type MoK\a
_diffrn_radiation_wavelength .71069
_diffrn_reflns_av_R_equivalents .0191
_diffrn_reflns_av_sigmaI/netI .0229
_diffrn_reflns_limit_h_max 10
_diffrn_reflns_limit_h_min 0
_diffrn_reflns_limit_k_max 13
_diffrn_reflns_limit_k_min -12
_diffrn_reflns_limit_l_max 19
_diffrn_reflns_limit_l_min -19
_diffrn_reflns_number 5619
_diffrn_reflns_theta_full 30.07
_diffrn_reflns_theta_max 30.07
_diffrn_reflns_theta_min 1.47
_diffrn_standards_decay_% .066
_diffrn_standards_interval_count 100
_diffrn_standards_number 3
_exptl_absorpt_coefficient_mu .129
_exptl_absorpt_correction_type none
_exptl_crystal_colour colourless
_exptl_crystal_density_diffrn 1.592
_exptl_crystal_density_method 'not measured'
_exptl_crystal_description prism
_exptl_crystal_F_000 424
_exptl_crystal_size_max .54
_exptl_crystal_size_mid .40
_exptl_crystal_size_min .30
_refine_diff_density_max .252
_refine_diff_density_min -.266
_refine_ls_extinction_method none
_refine_ls_goodness_of_fit_ref 1.041
_refine_ls_hydrogen_treatment refall
_refine_ls_matrix_type full
_refine_ls_number_parameters 311
_refine_ls_number_reflns 5062
_refine_ls_number_restraints 0
_refine_ls_restrained_S_all 1.041
_refine_ls_R_factor_all .0599
_refine_ls_R_factor_gt .0451
_refine_ls_shift/su_max .001
_refine_ls_shift/su_mean .000
_refine_ls_structure_factor_coef Fsqd
_refine_ls_weighting_details 'calc w = 1/[\s^2^(Fo^2^)+(0.0837P)^2^+0.0881P] where P = (Fo^2^+2Fc^2^)/3'
_refine_ls_weighting_scheme calc
_refine_ls_wR_factor_ref .1433
_reflns_number_gt 3704
_reflns_number_total 5062
_reflns_threshold_expression I>2\s(I)
_cod_data_source_file av1080.cif
_cod_data_source_block I
_cod_database_code 2012236
_cod_database_fobs_code 2012236

loop_
_symmetry_equiv_pos_as_xyz
'x, y, z'
'-x, -y, -z'

loop_
_atom_site_label
_atom_site_fract_x
_atom_site_fract_y
_atom_site_fract_z
_atom_site_U_iso_or_equiv
_atom_site_adp_type
_atom_site_calc_flag
_atom_site_refinement_flags
_atom_site_occupancy
_atom_site_disorder_assembly
_atom_site_disorder_group
_atom_site_type_symbol
N1A -.23274(18) .27927(11) .65678(7) .0391(2) Uani d . 1 . . N
N2A -.1978(3) .13495(15) .63400(10) .0790(6) Uani d . 1 . . N
N3A -.1855(4) .05921(16) .71514(11) .0901(7) Uani d . 1 . . N
N4A -.2115(2) .15010(14) .79045(9) .0538(3) Uani d . 1 . . N
C5A -.2415(3) .28493(17) .75238(9) .0490(3) Uani d . 1 . . C
H5A -.263(3) .370(3) .7874(17) .080(6) Uiso d . 1 . . H
C6A -.2466(2) .39313(13) .58251(8) .0345(2) Uani d . 1 . . C
C7A -.3695(2) .54479(13) .60096(8) .0365(3) Uani d . 1 . . C
C8A -.3799(2) .65539(14) .52821(9) .0410(3) Uani d . 1 . . C
H8A -.469(3) .760(2) .5431(14) .059(5) Uiso d . 1 . . H
C9A -.2735(2) .61563(15) .43936(9) .0403(3) Uani d . 1 . . C
H9A -.279(3) .694(2) .3885(12) .052(5) Uiso d . 1 . . H
C10A -.1573(2) .46415(14) .42333(8) .0365(3) Uani d . 1 . . C
C11A -.1411(2) .35108(14) .49369(8) .0368(3) Uani d . 1 . . C
H11A -.052(3) .245(2) .4815(12) .048(4) Uiso d . 1 . . H
N12A -.0407(2) .42126(14) .33021(8) .0465(3) Uani d . 1 . . N
O1A -.47239(18) .57488(12) .68793(7) .0496(3) Uani d . 1 . . O
H1A -.527(4) .677(3) .6941(17) .088(7) Uiso d . 1 . . H
O2A -.0357(2) .52364(14) .27241(7) .0590(3) Uani d . 1 . . O
O3A .0505(3) .28802(15) .31489(9) .0869(5) Uani d . 1 . . O
N1B .29712(18) .04553(11) .83583(7) .0390(2) Uani d . 1 . . N
N2B .3183(3) .10098(16) .74517(9) .0747(5) Uani d . 1 . . N
N3B .3500(4) -.00811(17) .68734(10) .0808(6) Uani d . 1 . . N
N4B .3511(2) -.13475(14) .73721(9) .0543(3) Uani d . 1 . . N
C5B .3167(3) -.09933(15) .82844(10) .0465(3) Uani d . 1 . . C
H5B .301(3) -.168(2) .8801(14) .063(5) Uiso d . 1 . . H
C6B .26941(19) .13924(13) .91701(8) .0339(2) Uani d . 1 . . C
C7B .2350(2) .08549(13) 1.01118(8) .0353(3) Uani d . 1 . . C
C8B .2084(2) .18041(15) 1.08861(9) .0421(3) Uani d . 1 . . C
H8B .183(3) .1464(19) 1.1551(12) .046(4) Uiso d . 1 . . H
C9B .2206(2) .32217(15) 1.07342(9) .0419(3) Uani d . 1 . . C
H9B .204(3) .387(2) 1.1268(14) .061(5) Uiso d . 1 . . H
C10B .25793(19) .37022(13) .97979(9) .0358(3) Uani d . 1 . . C
C11B .2813(2) .28149(13) .90095(8) .0353(2) Uani d . 1 . . C
H11B .301(2) .3158(19) .8370(12) .045(4) Uiso d . 1 . . H
N12B .27468(19) .51941(12) .96311(9) .0429(3) Uani d . 1 . . N
O1B .23081(17) -.05484(10) 1.02257(7) .0473(3) Uani d . 1 . . O
H1B .222(3) -.078(3) 1.0888(17) .082(7) Uiso d . 1 . . H
O2B .2482(2) .59981(13) 1.03256(9) .0621(3) Uani d . 1 . . O
O3B .3140(2) .55774(13) .88040(8) .0649(3) Uani d . 1 . . O

loop_
_atom_site_aniso_label
_atom_site_aniso_U_11
_atom_site_aniso_U_22
_atom_site_aniso_U_33
_atom_site_aniso_U_12
_atom_site_aniso_U_13
_atom_site_aniso_U_23
N1A .0570(7) .0298(5) .0302(5) -.0179(4) .0041(4) .0024(4)
N2A .1544(17) .0322(6) .0437(7) -.0302(8) .0071(9) -.0001(5)
N3A .173(2) .0363(7) .0498(8) -.0312(10) .0084(10) .0081(6)
N4A .0795(9) .0423(6) .0375(6) -.0237(6) .0040(6) .0104(5)
C5A .0789(10) .0422(7) .0301(6) -.0294(7) .0013(6) .0054(5)
C6A .0477(7) .0312(5) .0267(5) -.0184(5) .0009(4) .0019(4)
C7A .0487(7) .0335(5) .0286(5) -.0181(5) .0033(5) -.0016(4)
C8A .0530(8) .0311(6) .0379(6) -.0155(5) -.0003(5) .0024(4)
C9A .0538(8) .0376(6) .0322(5) -.0211(5) -.0029(5) .0066(4)
C10A .0486(7) .0402(6) .0244(5) -.0218(5) .0013(4) .0006(4)
C11A .0482(7) .0342(6) .0288(5) -.0173(5) .0019(5) -.0007(4)
N12A .0655(8) .0511(7) .0264(5) -.0274(6) .0044(5) -.0005(4)
O1A .0722(7) .0374(5) .0327(4) -.0164(5) .0145(4) -.0051(4)
O2A .0790(8) .0651(7) .0327(5) -.0309(6) .0065(5) .0102(4)
O3A .1449(14) .0517(7) .0478(6) -.0264(8) .0363(8) -.0119(5)
N1B .0575(7) .0274(5) .0303(5) -.0147(4) .0009(4) .0010(4)
N2B .1519(17) .0432(7) .0296(6) -.0406(9) .0088(7) .0000(5)
N3B .1589(18) .0499(8) .0356(6) -.0438(10) .0088(8) -.0070(5)
N4B .0803(9) .0377(6) .0431(6) -.0200(6) .0017(6) -.0077(5)
C5B .0687(9) .0298(6) .0405(6) -.0180(6) -.0023(6) -.0013(5)
C6B .0438(6) .0267(5) .0289(5) -.0113(4) .0008(4) .0013(4)
C7B .0450(7) .0286(5) .0318(5) -.0144(5) .0004(5) .0046(4)
C8B .0572(8) .0381(6) .0300(5) -.0185(6) .0037(5) .0017(4)
C9B .0559(8) .0367(6) .0331(6) -.0180(6) .0013(5) -.0025(5)
C10B .0431(6) .0280(5) .0363(6) -.0143(5) .0011(5) .0009(4)
C11B .0460(7) .0279(5) .0308(5) -.0138(5) .0018(5) .0026(4)
N12B .0534(7) .0324(5) .0458(6) -.0202(5) -.0002(5) -.0009(4)
O1B .0746(7) .0328(4) .0374(5) -.0252(5) -.0006(4) .0072(3)
O2B .0948(9) .0432(5) .0563(6) -.0344(6) -.0005(6) -.0126(5)
O3B .1042(10) .0453(6) .0532(6) -.0418(6) .0105(6) .0042(5)

loop_
_atom_type_symbol
_atom_type_description
_atom_type_scat_dispersion_real
_atom_type_scat_dispersion_imag
_atom_type_scat_source
C C .0033 .0016 'International Tables Vol C Tables 4.2.6.8 and 6.1.1.4'
H H .0000 .0000 'International Tables Vol C Tables 4.2.6.8 and 6.1.1.4'
N N .0061 .0033 'International Tables Vol C Tables 4.2.6.8 and 6.1.1.4'
O O .0106 .0060 'International Tables Vol C Tables 4.2.6.8 and 6.1.1.4'

loop_
_geom_angle_atom_site_label_1
_geom_angle_atom_site_label_2
_geom_angle_atom_site_label_3
_geom_angle
_geom_angle_publ_flag
C5A N1A N2A 108.00(10) yes
C5A N1A C6A 131.50(10) no
N2A N1A C6A 120.50(10) no
N3A N2A N1A 105.90(10) yes
N2A N3A N4A 111.10(10) yes
C5A N4A N3A 105.50(10) yes
N4A C5A N1A 109.50(10) yes
N4A C5A H5A 124(2) no
N1A C5A H5A 126(2) no
C11A C6A C7A 121.40(10) no
C11A C6A N1A 119.20(10) no
C7A C6A N1A 119.40(10) no
O1A C7A C8A 123.60(10) no
O1A C7A C6A 117.50(10) no
C8A C7A C6A 118.80(10) no
C9A C8A C7A 120.50(10) no
C9A C8A H8A 123.0(10) no
C7A C8A H8A 117.0(10) no
C8A C9A C10A 118.90(10) no
C8A C9A H9A 121.0(10) no
C10A C9A H9A 121.0(10) no
C11A C10A C9A 122.50(10) no
C11A C10A N12A 118.10(10) no
C9A C10A N12A 119.30(10) no
C6A C11A C10A 117.80(10) no
C6A C11A H11A 121.0(10) no
C10A C11A H11A 121.0(10) no
O3A N12A O2A 123.30(10) no
O3A N12A C10A 118.70(10) no
O2A N12A C10A 117.80(10) no
C7A O1A H1A 108(2) no
C5B N1B N2B 107.20(10) yes
C5B N1B C6B 132.80(10) no
N2B N1B C6B 120.00(10) no
N3B N2B N1B 106.90(10) yes
N2B N3B N4B 110.60(10) yes
C5B N4B N3B 106.10(10) yes
N4B C5B N1B 109.20(10) yes
N4B C5B H5B 124.0(10) no
N1B C5B H5B 127.0(10) no
C11B C6B C7B 121.00(10) no
C11B C6B N1B 118.70(10) no
C7B C6B N1B 120.30(10) no
O1B C7B C8B 123.00(10) no
O1B C7B C6B 118.40(10) no
C8B C7B C6B 118.60(10) no
C9B C8B C7B 120.80(10) no
C9B C8B H8B 119.0(10) no
C7B C8B H8B 121.0(10) no
C8B C9B C10B 118.90(10) no
C8B C9B H9B 121.0(10) no
C10B C9B H9B 120.0(10) no
C11B C10B C9B 122.30(10) no
C11B C10B N12B 118.40(10) no
C9B C10B N12B 119.30(10) no
C6B C11B C10B 118.40(10) no
C6B C11B H11B 119.0(10) no
C10B C11B H11B 122.0(10) no
O3B N12B O2B 123.20(10) no
O3B N12B C10B 118.30(10) no
O2B N12B C10B 118.50(10) no
C7B O1B H1B 108.0(10) no

loop_
_geom_bond_atom_site_label_1
_geom_bond_atom_site_label_2
_geom_bond_site_symmetry_2
_geom_bond_distance
_geom_bond_publ_flag
N1A C5A . 1.327(2) yes
N1A N2A . 1.346(2) yes
N1A C6A . 1.427(2) yes
N2A N3A . 1.290(2) yes
N3A N4A . 1.350(2) yes
N4A C5A . 1.300(2) yes
C5A H5A . .92(2) no
C6A C11A . 1.378(2) no
C6A C7A . 1.401(2) no
C7A O1A . 1.3370(10) no
C7A C8A . 1.395(2) no
C8A C9A . 1.377(2) no
C8A H8A . .98(2) no
C9A C10A . 1.384(2) no
C9A H9A . .99(2) no
C10A C11A . 1.383(2) no
C10A N12A . 1.458(2) no
C11A H11A . .99(2) no
N12A O3A . 1.207(2) no
N12A O2A . 1.227(2) no
O1A H1A . .91(3) no
N1B C5B . 1.334(2) yes
N1B N2B . 1.350(2) yes
N1B C6B . 1.431(2) yes
N2B N3B . 1.287(2) yes
N3B N4B . 1.343(2) yes
N4B C5B . 1.307(2) yes
C5B H5B . .96(2) no
C6B C11B . 1.381(2) no
C6B C7B . 1.405(2) no
C7B O1B . 1.3370(10) no
C7B C8B . 1.397(2) no
C8B C9B . 1.376(2) no
C8B H8B . .98(2) no
C9B C10B . 1.384(2) no
C9B H9B . .96(2) no
C10B C11B . 1.381(2) no
C10B N12B . 1.461(2) no
C11B H11B . .94(2) no
N12B O3B . 1.220(2) no
N12B O2B . 1.222(2) no
O1B H1B . .93(2) no

loop_
_geom_hbond_atom_site_label_D
_geom_hbond_atom_site_label_H
_geom_hbond_atom_site_label_A
_geom_hbond_site_symmetry_A
_geom_hbond_distance_DH
_geom_hbond_distance_HA
_geom_hbond_distance_DA
_geom_hbond_angle_DHA
O1A H1A N4B 1_465 .91(3) 1.78(3) 2.665(2) 165(2)
O1B H1B N4A 2_557 .93(2) 1.78(2) 2.703(2) 171(2)
C5A H5A O2B 2_567 .92(3) 2.55(2) 3.234(2) 131(2)
C5B H5B O3B 1_545 .96(2) 2.56(2) 3.283(2) 132.0(10)
C8B H8B O3A 1_556 .98(2) 2.57(2) 3.320(2) 133.0(10)
C8B H8B N3A 2_557 .98(2) 2.56(2) 3.465(2) 153.0(10)
C9A H9A N2B 2_566 .98(2) 2.56(2) 3.540(2) 176(2)
C9B H9B O2A 1_556 .96(2) 2.58(2) 3.417(2) 145(2)
C11B H11B O2A 2_566 .94(2) 2.53(2) 3.191(2) 128.0(10)

loop_
_geom_torsion_atom_site_label_1
_geom_torsion_atom_site_label_2
_geom_torsion_atom_site_label_3
_geom_torsion_atom_site_label_4
_geom_torsion
_geom_torsion_publ_flag
C5A N1A N2A N3A -.4(2) no
C6A N1A N2A N3A 177.50(17) no
N1A N2A N3A N4A .0(3) no
N2A N3A N4A C5A .3(3) no
N3A N4A C5A N1A -.6(2) no
N2A N1A C5A N4A .6(2) no
C6A N1A C5A N4A -176.96(14) no
C5A N1A C6A C11A 148.61(16) no
N2A N1A C6A C11A -28.7(2) no
C5A N1A C6A C7A -32.3(2) no
N2A N1A C6A C7A 150.32(16) no
C11A C6A C7A O1A 177.62(12) no
N1A C6A C7A O1A -1.41(19) no
C11A C6A C7A C8A -1.8(2) no
N1A C6A C7A C8A 179.18(12) no
O1A C7A C8A C9A -178.39(13) no
C6A C7A C8A C9A 1.0(2) no
C7A C8A C9A C10A .4(2) no
C8A C9A C10A C11A -1.1(2) no
C8A C9A C10A N12A -178.72(13) no
C7A C6A C11A C10A 1.2(2) no
N1A C6A C11A C10A -179.82(12) no
C9A C10A C11A C6A .3(2) no
N12A C10A C11A C6A 177.97(12) no
C11A C10A N12A O3A 6.6(2) no
C9A C10A N12A O3A -175.66(16) no
C11A C10A N12A O2A -171.25(13) no
C9A C10A N12A O2A 6.5(2) no
C5B N1B N2B N3B -.3(2) no
C6B N1B N2B N3B 177.07(16) no
N1B N2B N3B N4B -.2(3) no
N2B N3B N4B C5B .6(3) no
N3B N4B C5B N1B -.8(2) no
N2B N1B C5B N4B .7(2) no
C6B N1B C5B N4B -176.21(15) no
C5B N1B C6B C11B 171.40(15) no
N2B N1B C6B C11B -5.2(2) no
C5B N1B C6B C7B -7.3(2) no
N2B N1B C6B C7B 176.15(15) no
C11B C6B C7B O1B -178.09(12) no
N1B C6B C7B O1B .57(19) no
C11B C6B C7B C8B 1.4(2) no
N1B C6B C7B C8B -179.94(12) no
O1B C7B C8B C9B 177.87(13) no
C6B C7B C8B C9B -1.6(2) no
C7B C8B C9B C10B .6(2) no
C8B C9B C10B C11B .7(2) no
C8B C9B C10B N12B -178.93(13) no
C7B C6B C11B C10B -.2(2) no
N1B C6B C11B C10B -178.88(12) no
C9B C10B C11B C6B -.9(2) no
N12B C10B C11B C6B 178.74(11) no
C11B C10B N12B O3B -1.9(2) no
C9B C10B N12B O3B 177.69(14) no
C11B C10B N12B O2B 177.92(13) no
C9B C10B N12B O2B -2.5(2) no

loop_
_cod_related_entry_id
_cod_related_entry_database
_cod_related_entry_code
1 ChemSpider 1176694
